data_4318250
loop_
_publ_author_name
'Bao-Hui Xia'
'Chi-Ming Che'
'David Lee Phillips'
'King-Hung Leung'
'Kung-Kai Cheung'

_publ_section_title
;
 Metal-Metal Interactions in Dinuclear d8 Metal Cyanide Complexes
 Supported by Phosphine Ligands. Spectroscopic Properties and ab Initio
 Calculations of [M2(\m-diphosphine)2(CN)4] and trans-[M(phosphine)2(CN)2]
 (M = Pt, Ni)
;
_journal_name_full 'Inorganic Chemistry'
_journal_page_first 3866
_journal_page_last 3875
_journal_paper_doi 10.1021/ic020077j
_journal_volume 41
_journal_year 2002
_chemical_formula_moiety '(C54 H92 N4 P4 Ni2) 2.5(H2O)'
_chemical_formula_sum 'C54 H97 N4 Ni2 O2.5 P4'
_chemical_formula_weight 1083.68
_space_group_IT_number 13
_symmetry_cell_setting monoclinic
_symmetry_Int_Tables_number 13
_symmetry_space_group_name_Hall '-P 2ya'
_symmetry_space_group_name_H-M 'P 1 2/a 1'
_audit_creation_date 'Thu Mar 16 16:51:01 2000'
_audit_creation_method 'from TEXRAY.INF file'
_cell_angle_alpha 90
_cell_angle_beta 99.298(7)
_cell_angle_gamma 90
_cell_formula_units_Z 4
_cell_length_a 17.999(3)
_cell_length_b 14.513(3)
_cell_length_c 23.895(1)
_cell_measurement_reflns_used 25
_cell_measurement_temperature 301.2
_cell_measurement_theta_max 30.8
_cell_measurement_theta_min 22.6
_cell_volume 6159.8(17)
_computing_cell_refinement 'MSC/AFC Diffractometer Control'
_computing_data_collection 'MSC/AFC Diffractometer Control'
_computing_data_reduction teXsan
_computing_publication_material teXsan
_computing_structure_refinement teXsan
_computing_structure_solution 'DIRDIF92 (PATTY)'
_diffrn_ambient_temperature 301.2
_diffrn_measurement_device AFC7R
_diffrn_measurement_method 'omega scans with profile analysis'
_diffrn_orient_matrix_UB_11 -0.00401
_diffrn_orient_matrix_UB_12 0.00148
_diffrn_orient_matrix_UB_13 -0.04222
_diffrn_orient_matrix_UB_21 -0.02248
_diffrn_orient_matrix_UB_22 0.06308
_diffrn_orient_matrix_UB_23 -0.00071
_diffrn_orient_matrix_UB_31 0.05146
_diffrn_orient_matrix_UB_32 0.02768
_diffrn_orient_matrix_UB_33 0.00389
_diffrn_radiation_detector 'scintillation counter'
_diffrn_radiation_monochromator graphite
_diffrn_radiation_source 'X-ray tube'
_diffrn_radiation_type MoKalpha
_diffrn_radiation_wavelength 0.7107
_diffrn_reflns_av_R_equivalents 2.63
_diffrn_reflns_limit_h_max 21
_diffrn_reflns_limit_h_min 0
_diffrn_reflns_limit_k_max 17
_diffrn_reflns_limit_k_min 0
_diffrn_reflns_limit_l_max 28
_diffrn_reflns_limit_l_min -28
_diffrn_reflns_number 11716
_diffrn_reflns_theta_max 25.01
_diffrn_standards_decay_% -5.48
_diffrn_standards_interval_count 300
_diffrn_standards_number 3
_exptl_absorpt_coefficient_mu 0.755
_exptl_absorpt_correction_T_max 1.000
_exptl_absorpt_correction_T_min 0.852
_exptl_absorpt_correction_type empirical
_exptl_absorpt_process_details psi-scan
_exptl_crystal_colour yellow
_exptl_crystal_density_diffrn 1.168
_exptl_crystal_density_meas 0.000
_exptl_crystal_description plate
_exptl_crystal_F_000 2340.00
_exptl_crystal_size_max 0.300
_exptl_crystal_size_mid 0.250
_exptl_crystal_size_min 0.050
_refine_diff_density_max 1.41
_refine_diff_density_min -0.55
_refine_ls_extinction_coef 0.00000
_refine_ls_extinction_method none
_refine_ls_goodness_of_fit_obs 2.190
_refine_ls_hydrogen_treatment noref
_refine_ls_matrix_type full
_refine_ls_number_parameters 600
_refine_ls_number_reflns 5947
_refine_ls_number_restraints 0
_refine_ls_R_factor_obs 0.0546
_refine_ls_shift/esd_max 20.1000
_refine_ls_structure_factor_coef F
_refine_ls_weighting_scheme sigma
_refine_ls_wR_factor_obs 0.0862
_reflns_number_observed 5947
_reflns_number_total 11334
_reflns_observed_criterion 3.00
_cod_data_source_file ic020077j_3.cif
_cod_data_source_block afc919_(C54H92N4P4Ni2)_2.5(H2O)_18121999
_cod_depositor_comments
;
The following automatic conversions were performed:

'_atom_site_thermal_displace_type' tag value 'Uij' was replaced with
'Uani' value 163 times.

Automatic conversion script
Id: cif_fix_values 1646 2011-03-28 12:23:43Z adriana 
;
_cod_original_cell_volume 6160(1)
_cod_original_sg_symbol_H-M 'P 2/a '
_cod_original_formula_sum 'C54 H97 N4 O2.50 Ni2 P4 '
_cod_database_code 4318250

loop_
_symmetry_equiv_pos_as_xyz
'   +x,   +y,   +z'
'1/2+x,   -y,   +z'
'   -x,   -y,   -z'
'1/2-x,   +y,   -z'

loop_
_atom_site_aniso_label
_atom_site_aniso_U_11
_atom_site_aniso_U_22
_atom_site_aniso_U_33
_atom_site_aniso_U_12
_atom_site_aniso_U_13
_atom_site_aniso_U_23
Ni(1) 0.0407(5) 0.0371(4) 0.0373(4) 0.0051(4) 0.0077(3) -0.0027(4)
Ni(2) 0.0504(5) 0.0456(5) 0.0394(5) 0.0044(4) 0.0088(4) 0.0004(4)
P(1) 0.0401(10) 0.0375(9) 0.0361(9) 0.0037(8) 0.0080(7) -0.0017(7)
P(2) 0.0411(10) 0.0403(9) 0.0363(9) 0.0062(8) 0.0051(7) -0.0050(7)
P(3) 0.050(1) 0.048(1) 0.0357(9) 0.0059(9) 0.0043(8) -0.0065(8)
P(4) 0.058(1) 0.044(1) 0.042(1) 0.0066(9) 0.0117(9) 0.0047(8)
O(1) 0.079(5) 0.162(7) 0.161(7) -0.020(5) 0.016(5) 0.083(6)
O(2) 0.086(5) 0.130(6) 0.105(5) -0.056(4) 0.028(4) -0.008(4)
O(3) 0.40(1) 0.26(1) 0.21(1) 0.0000 0.102(10) 0.0000
N(1) 0.058(4) 0.049(4) 0.088(5) -0.003(3) 0.019(4) -0.005(3)
N(2) 0.058(4) 0.056(4) 0.083(5) 0.005(4) 0.008(4) -0.012(4)
N(3) 0.073(5) 0.077(5) 0.091(6) -0.005(4) 0.021(4) -0.017(4)
N(4) 0.047(4) 0.083(5) 0.138(7) -0.002(4) 0.019(5) 0.021(5)
C(1) 0.048(4) 0.047(4) 0.051(4) 0.009(4) 0.014(3) -0.002(3)
C(2) 0.046(4) 0.042(4) 0.053(4) 0.008(4) 0.007(4) -0.009(3)
C(3) 0.060(5) 0.057(5) 0.058(5) 0.003(4) 0.014(4) -0.008(4)
C(4) 0.078(6) 0.043(4) 0.063(5) 0.005(4) 0.014(4) 0.000(4)
C(5) 0.053(4) 0.048(4) 0.040(4) 0.011(3) 0.005(3) 0.002(3)
C(6) 0.044(4) 0.041(4) 0.046(4) -0.003(3) 0.009(3) -0.006(3)
C(7) 0.057(5) 0.065(5) 0.070(5) 0.005(4) 0.018(4) -0.010(4)
C(8) 0.038(4) 0.114(7) 0.086(6) -0.006(5) 0.016(4) -0.016(6)
C(9) 0.058(5) 0.145(9) 0.065(6) -0.042(6) 0.020(4) -0.022(6)
C(10) 0.079(6) 0.091(6) 0.064(5) -0.026(5) 0.009(5) 0.020(5)
C(11) 0.050(4) 0.075(5) 0.050(4) -0.005(4) 0.012(4) 0.006(4)
C(12) 0.048(4) 0.044(4) 0.044(4) -0.003(3) 0.011(3) -0.010(3)
C(13) 0.067(5) 0.052(5) 0.095(6) -0.001(4) 0.025(5) -0.025(4)
C(14) 0.095(7) 0.061(6) 0.136(10) -0.007(5) 0.033(7) -0.046(6)
C(15) 0.133(10) 0.114(9) 0.113(9) -0.070(8) 0.065(8) -0.075(8)
C(16) 0.097(7) 0.107(8) 0.056(5) -0.053(6) 0.005(5) -0.015(5)
C(17) 0.061(5) 0.068(5) 0.044(4) -0.018(4) 0.006(4) -0.009(4)
C(18) 0.046(4) 0.042(4) 0.048(4) 0.004(3) 0.000(3) 0.002(3)
C(19) 0.067(5) 0.050(4) 0.045(4) 0.002(4) 0.011(4) 0.000(3)
C(20) 0.082(6) 0.065(5) 0.065(5) -0.010(5) 0.025(5) 0.006(4)
C(21) 0.091(7) 0.074(6) 0.078(6) -0.007(5) 0.010(5) 0.031(5)
C(22) 0.072(6) 0.053(5) 0.086(6) 0.009(4) 0.000(5) 0.009(4)
C(23) 0.058(5) 0.047(4) 0.061(5) 0.010(4) 0.003(4) 0.003(4)
C(24) 0.046(4) 0.046(4) 0.047(4) 0.004(3) 0.006(3) -0.004(3)
C(25) 0.050(5) 0.063(5) 0.045(4) 0.003(4) 0.000(3) -0.010(4)
C(26) 0.078(6) 0.059(5) 0.074(6) -0.008(4) -0.009(4) -0.017(4)
C(27) 0.048(5) 0.090(6) 0.098(7) -0.002(5) -0.007(5) -0.019(5)
C(28) 0.043(5) 0.071(5) 0.100(7) -0.002(4) 0.013(4) -0.003(5)
C(29) 0.048(4) 0.067(5) 0.063(5) 0.009(4) 0.003(4) -0.008(4)
C(30) 0.045(4) 0.053(4) 0.040(4) 0.007(3) 0.006(3) -0.007(3)
C(31) 0.073(5) 0.064(5) 0.040(4) 0.015(4) 0.011(4) -0.005(4)
C(32) 0.21(2) 0.28(2) 0.073(8) 0.15(1) 0.049(9) 0.022(10)
C(33) 0.14(1) 0.38(2) 0.044(6) 0.14(1) 0.029(7) -0.001(10)
C(34) 0.21(2) 0.50(4) 0.063(8) 0.17(2) 0.063(10) 0.04(1)
C(35) 0.18(1) 0.112(8) 0.052(6) 0.025(8) 0.035(7) 0.000(6)
C(36) 0.086(6) 0.092(6) 0.042(4) -0.004(5) 0.005(4) -0.001(4)
C(37) 0.056(5) 0.051(4) 0.049(4) 0.001(4) 0.008(4) -0.011(3)
C(38) 0.094(7) 0.053(5) 0.070(6) -0.005(5) -0.012(5) -0.008(4)
C(39) 0.14(1) 0.065(6) 0.101(8) -0.026(6) 0.010(7) -0.003(6)
C(40) 0.119(9) 0.089(8) 0.124(10) -0.046(7) 0.017(8) -0.017(7)
C(41) 0.069(7) 0.127(10) 0.129(10) -0.032(7) -0.003(6) -0.016(8)
C(42) 0.071(6) 0.078(6) 0.077(6) -0.004(5) -0.016(5) -0.011(5)
C(43) 0.070(5) 0.052(4) 0.058(5) 0.002(4) 0.015(4) 0.011(4)
C(44) 0.081(6) 0.047(4) 0.064(5) -0.006(4) -0.001(4) 0.003(4)
C(45) 0.102(8) 0.082(7) 0.100(8) -0.023(6) 0.004(6) -0.002(6)
C(46) 0.096(8) 0.099(8) 0.14(1) -0.045(7) 0.012(7) 0.017(8)
C(47) 0.096(8) 0.098(8) 0.16(1) -0.015(7) 0.049(8) 0.027(8)
C(48) 0.091(7) 0.065(5) 0.089(7) -0.007(5) 0.030(5) 0.012(5)
C(49) 0.118(7) 0.057(5) 0.045(5) 0.031(5) -0.003(5) 0.013(4)
C(50) 0.109(7) 0.078(6) 0.045(5) 0.002(5) 0.011(5) 0.008(4)
C(51) 0.25(2) 0.114(9) 0.043(6) 0.03(1) -0.019(8) 0.010(6)
C(52) 0.15(1) 0.20(2) 0.077(8) 0.02(1) -0.026(8) 0.024(9)
C(53) 0.109(8) 0.16(1) 0.078(7) 0.055(8) -0.001(6) 0.034(7)
C(54) 0.14(1) 0.16(1) 0.070(7) 0.065(9) 0.002(7) 0.009(7)

loop_
_atom_site_label
_atom_site_fract_x
_atom_site_fract_y
_atom_site_fract_z
_atom_site_U_iso_or_equiv
_atom_site_thermal_displace_type
_atom_site_calc_flag
_atom_site_calc_attached_atom
Ni(1) 0.16546(5) 0.24564(5) 0.18156(3) 0.0382 Uani ? ?
Ni(2) 0.20176(5) 0.23110(6) 0.30640(4) 0.0450 Uani ? ?
P(1) 0.24803(9) 0.1350(1) 0.16890(7) 0.0377 Uani ? ?
P(2) 0.08351(10) 0.3608(1) 0.18554(7) 0.0394 Uani ? ?
P(3) 0.1617(1) 0.3754(1) 0.31380(7) 0.0447 Uani ? ?
P(4) 0.2404(1) 0.0869(1) 0.29678(8) 0.0476 Uani ? ?
O(1) 0.4554(4) 0.3963(6) 0.2550(4) 0.1343 Uani ? ?
O(2) -0.0905(4) 0.1009(5) 0.2274(3) 0.1056 Uani ? ?
O(3) 0.2500 -0.2762(10) 0.5000 0.2840 Uani ? ?
N(1) 0.0404(4) 0.1053(4) 0.1646(3) 0.0643 Uani ? ?
N(2) 0.2900(4) 0.3868(4) 0.1905(3) 0.0658 Uani ? ?
N(3) 0.0393(4) 0.1817(5) 0.3057(3) 0.0798 Uani ? ?
N(4) 0.3673(4) 0.2768(5) 0.3235(4) 0.0887 Uani ? ?
C(1) 0.0878(4) 0.1590(5) 0.1711(3) 0.0476 Uani ? ?
C(2) 0.2427(4) 0.3328(5) 0.1890(3) 0.0473 Uani ? ?
C(3) 0.1017(5) 0.1977(5) 0.3049(3) 0.0578 Uani ? ?
C(4) 0.3051(5) 0.2640(5) 0.3164(3) 0.0614 Uani ? ?
C(5) 0.2930(4) 0.0848(5) 0.2365(3) 0.0472 Uani ? ?
C(6) 0.3293(4) 0.1793(4) 0.1388(3) 0.0433 Uani ? ?
C(7) 0.3944(4) 0.1141(5) 0.1343(3) 0.0630 Uani ? ?
C(8) 0.4589(4) 0.1686(7) 0.1174(4) 0.0786 Uani ? ?
C(9) 0.4363(5) 0.2205(8) 0.0613(4) 0.0880 Uani ? ?
C(10) 0.3692(5) 0.2838(6) 0.0645(4) 0.0780 Uani ? ?
C(11) 0.3050(4) 0.2286(5) 0.0822(3) 0.0579 Uani ? ?
C(12) 0.2032(4) 0.0400(4) 0.1252(3) 0.0453 Uani ? ?
C(13) 0.2483(5) -0.0443(5) 0.1143(4) 0.0700 Uani ? ?
C(14) 0.1961(6) -0.1209(6) 0.0905(5) 0.0960 Uani ? ?
C(15) 0.1461(7) -0.0923(8) 0.0375(5) 0.1153 Uani ? ?
C(16) 0.1034(6) -0.0021(7) 0.0434(4) 0.0875 Uani ? ?
C(17) 0.1588(4) 0.0731(5) 0.0688(3) 0.0579 Uani ? ?
C(18) 0.1114(4) 0.4613(4) 0.1467(3) 0.0460 Uani ? ?
C(19) 0.1251(4) 0.4365(5) 0.0869(3) 0.0540 Uani ? ?
C(20) 0.1665(5) 0.5126(5) 0.0618(3) 0.0694 Uani ? ?
C(21) 0.1227(5) 0.6029(6) 0.0617(4) 0.0815 Uani ? ?
C(22) 0.1068(5) 0.6278(5) 0.1208(4) 0.0718 Uani ? ?
C(23) 0.0649(4) 0.5502(5) 0.1446(3) 0.0558 Uani ? ?
C(24) -0.0164(4) 0.3312(5) 0.1600(3) 0.0463 Uani ? ?
C(25) -0.0312(4) 0.3063(5) 0.0976(3) 0.0535 Uani ? ?
C(26) -0.1094(5) 0.2669(5) 0.0812(4) 0.0723 Uani ? ?
C(27) -0.1683(5) 0.3362(7) 0.0927(4) 0.0809 Uani ? ?
C(28) -0.1539(4) 0.3635(6) 0.1553(4) 0.0714 Uani ? ?
C(29) -0.0754(4) 0.4008(5) 0.1730(3) 0.0600 Uani ? ?
C(30) 0.0799(4) 0.3980(5) 0.2587(3) 0.0460 Uani ? ?
C(31) 0.1227(4) 0.3850(5) 0.3805(3) 0.0591 Uani ? ?
C(32) 0.0869(9) 0.468(1) 0.3935(5) 0.1852 Uani ? ?
C(33) 0.0435(8) 0.445(1) 0.4463(4) 0.1881 Uani ? ?
C(34) 0.0933(10) 0.401(2) 0.4919(5) 0.2528 Uani ? ?
C(35) 0.1322(8) 0.3277(8) 0.4812(4) 0.1128 Uani ? ?
C(36) 0.1675(5) 0.3283(6) 0.4277(3) 0.0738 Uani ? ?
C(37) 0.2280(4) 0.4715(5) 0.3104(3) 0.0519 Uani ? ?
C(38) 0.1958(5) 0.5657(5) 0.2958(4) 0.0751 Uani ? ?
C(39) 0.2561(7) 0.6342(6) 0.2871(5) 0.1046 Uani ? ?
C(40) 0.3163(7) 0.6421(8) 0.3386(5) 0.1110 Uani ? ?
C(41) 0.3475(6) 0.5487(9) 0.3563(5) 0.1106 Uani ? ?
C(42) 0.2866(5) 0.4798(6) 0.3646(4) 0.0784 Uani ? ?
C(43) 0.1675(4) -0.0029(5) 0.2835(3) 0.0595 Uani ? ?
C(44) 0.1875(5) -0.0920(5) 0.2576(3) 0.0655 Uani ? ?
C(45) 0.1157(6) -0.1494(7) 0.2395(5) 0.0963 Uani ? ?
C(46) 0.0768(6) -0.1697(8) 0.2886(6) 0.1139 Uani ? ?
C(47) 0.0598(6) -0.0807(8) 0.3193(5) 0.1130 Uani ? ?
C(48) 0.1298(5) -0.0234(6) 0.3360(4) 0.0799 Uani ? ?
C(49) 0.3125(6) 0.0509(5) 0.3573(3) 0.0750 Uani ? ?
C(50) 0.2928(6) 0.0864(6) 0.4138(3) 0.0777 Uani ? ?
C(51) 0.3603(9) 0.0688(9) 0.4621(4) 0.1394 Uani ? ?
C(52) 0.3911(8) -0.021(1) 0.4648(5) 0.1455 Uani ? ?
C(53) 0.4119(6) -0.0504(9) 0.4088(5) 0.1176 Uani ? ?
C(54) 0.3438(7) -0.0413(9) 0.3585(4) 0.1247 Uani ? ?
H(1) 0.4080 0.4007 0.2281 0.0789 Uani ? ?
H(2) 0.4441 0.3574 0.2841 0.0789 Uani ? ?
H(3) -0.0564 0.1031 0.1991 0.0789 Uani ? ?
H(4) -0.0605 0.1350 0.2557 0.0789 Uani ? ?
H(5) 0.3035 0.0219 0.2295 0.0566 Uani ? ?
H(6) 0.3388 0.1168 0.2480 0.0566 Uani ? ?
H(7) 0.3503 0.2262 0.1644 0.0517 Uani ? ?
H(8) 0.4101 0.0851 0.1700 0.0758 Uani ? ?
H(9) 0.3785 0.0685 0.1065 0.0758 Uani ? ?
H(10) 0.4758 0.2120 0.1468 0.0940 Uani ? ?
H(11) 0.4989 0.1273 0.1139 0.0940 Uani ? ?
H(12) 0.4778 0.2568 0.0540 0.1060 Uani ? ?
H(13) 0.4233 0.1774 0.0316 0.1060 Uani ? ?
H(14) 0.3838 0.3311 0.0914 0.0938 Uani ? ?
H(15) 0.3528 0.3104 0.0283 0.0938 Uani ? ?
H(16) 0.2884 0.1841 0.0539 0.0694 Uani ? ?
H(17) 0.2646 0.2694 0.0859 0.0694 Uani ? ?
H(18) 0.1660 0.0174 0.1457 0.0545 Uani ? ?
H(19) 0.2812 -0.0291 0.0883 0.0838 Uani ? ?
H(20) 0.2775 -0.0642 0.1491 0.0838 Uani ? ?
H(21) 0.2252 -0.1719 0.0819 0.1158 Uani ? ?
H(22) 0.1658 -0.1380 0.1176 0.1158 Uani ? ?
H(23) 0.1757 -0.0837 0.0083 0.1370 Uani ? ?
H(24) 0.1100 -0.1393 0.0265 0.1370 Uani ? ?
H(25) 0.0784 0.0172 0.0073 0.1046 Uani ? ?
H(26) 0.0674 -0.0120 0.0679 0.1046 Uani ? ?
H(27) 0.1318 0.1274 0.0749 0.0696 Uani ? ?
H(28) 0.1928 0.0861 0.0432 0.0696 Uani ? ?
H(29) 0.1595 0.4780 0.1666 0.0550 Uani ? ?
H(30) 0.1543 0.3818 0.0888 0.0647 Uani ? ?
H(31) 0.0780 0.4264 0.0634 0.0647 Uani ? ?
H(32) 0.2150 0.5200 0.0836 0.0832 Uani ? ?
H(33) 0.1712 0.4970 0.0239 0.0832 Uani ? ?
H(34) 0.1514 0.6508 0.0488 0.0971 Uani ? ?
H(35) 0.0762 0.5967 0.0368 0.0971 Uani ? ?
H(36) 0.1530 0.6383 0.1453 0.0860 Uani ? ?
H(37) 0.0768 0.6819 0.1184 0.0860 Uani ? ?
H(38) 0.0177 0.5409 0.1211 0.0669 Uani ? ?
H(39) 0.0570 0.5657 0.1819 0.0669 Uani ? ?
H(40) -0.0255 0.2768 0.1796 0.0558 Uani ? ?
H(41) -0.0266 0.3600 0.0757 0.0636 Uani ? ?
H(42) 0.0047 0.2619 0.0903 0.0636 Uani ? ?
H(43) -0.1174 0.2522 0.0418 0.0870 Uani ? ?
H(44) -0.1138 0.2125 0.1024 0.0870 Uani ? ?
H(45) -0.1655 0.3894 0.0699 0.0972 Uani ? ?
H(46) -0.2168 0.3095 0.0837 0.0972 Uani ? ?
H(47) -0.1891 0.4100 0.1614 0.0857 Uani ? ?
H(48) -0.1603 0.3113 0.1777 0.0857 Uani ? ?
H(49) -0.0675 0.4131 0.2126 0.0713 Uani ? ?
H(50) -0.0701 0.4566 0.1530 0.0713 Uani ? ?
H(51) 0.0723 0.4629 0.2576 0.0553 Uani ? ?
H(52) 0.0379 0.3687 0.2701 0.0553 Uani ? ?
H(53) 0.0796 0.3468 0.3715 0.0714 Uani ? ?
H(54) 0.1244 0.5152 0.4047 0.2017 Uani ? ?
H(55) 0.0530 0.4896 0.3621 0.2017 Uani ? ?
H(56) 0.0243 0.5007 0.4598 0.2265 Uani ? ?
H(57) 0.0030 0.4045 0.4337 0.2265 Uani ? ?
H(58) 0.1315 0.4469 0.5066 0.2785 Uani ? ?
H(59) 0.0662 0.3860 0.5209 0.2785 Uani ? ?
H(60) 0.1711 0.3169 0.5122 0.1382 Uani ? ?
H(61) 0.0976 0.2769 0.4779 0.1382 Uani ? ?
H(62) 0.1706 0.2667 0.4148 0.0888 Uani ? ?
H(63) 0.2166 0.3535 0.4367 0.0888 Uani ? ?
H(64) 0.2556 0.4558 0.2810 0.0619 Uani ? ?
H(65) 0.1602 0.5615 0.2618 0.0904 Uani ? ?
H(66) 0.1714 0.5867 0.3257 0.0904 Uani ? ?
H(67) 0.2785 0.6151 0.2555 0.1259 Uani ? ?
H(68) 0.2332 0.6930 0.2790 0.1259 Uani ? ?
H(69) 0.3557 0.6804 0.3296 0.1336 Uani ? ?
H(70) 0.2953 0.6689 0.3686 0.1336 Uani ? ?
H(71) 0.3739 0.5258 0.3277 0.1322 Uani ? ?
H(72) 0.3814 0.5547 0.3908 0.1322 Uani ? ?
H(73) 0.2624 0.4998 0.3949 0.0946 Uani ? ?
H(74) 0.3091 0.4212 0.3735 0.0946 Uani ? ?
H(75) 0.1288 0.0231 0.2563 0.0710 Uani ? ?
H(76) 0.2106 -0.0793 0.2253 0.0789 Uani ? ?
H(77) 0.2215 -0.1256 0.2846 0.0789 Uani ? ?
H(78) 0.0826 -0.1157 0.2118 0.1146 Uani ? ?
H(79) 0.1290 -0.2056 0.2235 0.1146 Uani ? ?
H(80) 0.0310 -0.2003 0.2751 0.1356 Uani ? ?
H(81) 0.1083 -0.2080 0.3143 0.1356 Uani ? ?
H(82) 0.0237 -0.0453 0.2949 0.1359 Uani ? ?
H(83) 0.0399 -0.0966 0.3525 0.1359 Uani ? ?
H(84) 0.1641 -0.0560 0.3633 0.0953 Uani ? ?
H(85) 0.1167 0.0332 0.3519 0.0953 Uani ? ?
H(86) 0.3543 0.0885 0.3525 0.0901 Uani ? ?
H(87) 0.2824 0.1507 0.4108 0.0937 Uani ? ?
H(88) 0.2496 0.0549 0.4220 0.0937 Uani ? ?
H(89) 0.3990 0.1115 0.4574 0.1671 Uani ? ?
H(90) 0.3434 0.0812 0.4972 0.1671 Uani ? ?
H(91) 0.4350 -0.0217 0.4928 0.1749 Uani ? ?
H(92) 0.3551 -0.0627 0.4749 0.1749 Uani ? ?
H(93) 0.4524 -0.0131 0.4008 0.1407 Uani ? ?
H(94) 0.4275 -0.1130 0.4116 0.1407 Uani ? ?
H(95) 0.3065 -0.0845 0.3633 0.1510 Uani ? ?
H(96) 0.3616 -0.0523 0.3236 0.1510 Uani ? ?

loop_
_atom_type_symbol
_atom_type_oxidation_number
_atom_type_number_in_cell
_atom_type_scat_dispersion_real
_atom_type_scat_dispersion_imag
_atom_type_scat_source
C 0 216 0.003 0.002 'International Tables'
H 0 388 0.000 0.000 'International Tables'
N 0 16 0.006 0.003 'International Tables'
O 0 10 0.011 0.006 'International Tables'
P 0 16 0.102 0.094 'International Tables'
Ni 0 8 0.339 1.112 'International Tables'

loop_
_geom_angle_atom_site_label_1
_geom_angle_atom_site_label_2
_geom_angle_atom_site_label_3
_geom_angle
_geom_angle_site_symmetry_1
_geom_angle_site_symmetry_2
_geom_angle_site_symmetry_3
_geom_angle_publ_flag
P(1) Ni(1) P(2) 174.39(7) ? ? ? yes
P(1) Ni(1) C(1) 89.9(2) ? ? ? yes
P(1) Ni(1) C(2) 89.9(2) ? ? ? yes
P(2) Ni(1) C(1) 91.4(2) ? ? ? yes
P(2) Ni(1) C(2) 88.6(2) ? ? ? yes
C(1) Ni(1) C(2) 177.8(3) ? ? ? yes
P(3) Ni(2) P(4) 178.58(8) ? ? ? yes
P(3) Ni(2) C(3) 85.5(2) ? ? ? yes
P(3) Ni(2) C(4) 94.4(2) ? ? ? yes
P(4) Ni(2) C(3) 94.1(2) ? ? ? yes
P(4) Ni(2) C(4) 86.2(2) ? ? ? yes
C(3) Ni(2) C(4) 173.9(3) ? ? ? yes
Ni(1) P(1) C(5) 111.9(2) ? ? ? yes
Ni(1) P(1) C(6) 112.8(2) ? ? ? yes
Ni(1) P(1) C(12) 112.0(2) ? ? ? yes
C(5) P(1) C(6) 102.5(3) ? ? ? yes
C(5) P(1) C(12) 107.0(3) ? ? ? yes
C(6) P(1) C(12) 110.1(3) ? ? ? yes
Ni(1) P(2) C(18) 109.6(2) ? ? ? yes
Ni(1) P(2) C(24) 115.0(2) ? ? ? yes
Ni(1) P(2) C(30) 112.5(2) ? ? ? yes
C(18) P(2) C(24) 110.3(3) ? ? ? yes
C(18) P(2) C(30) 107.5(3) ? ? ? yes
C(24) P(2) C(30) 101.5(3) ? ? ? yes
Ni(2) P(3) C(30) 110.1(2) ? ? ? yes
Ni(2) P(3) C(31) 108.2(2) ? ? ? yes
Ni(2) P(3) C(37) 119.1(2) ? ? ? yes
C(30) P(3) C(31) 103.5(3) ? ? ? yes
C(30) P(3) C(37) 106.4(3) ? ? ? yes
C(31) P(3) C(37) 108.6(3) ? ? ? yes
Ni(2) P(4) C(5) 107.7(2) ? ? ? yes
Ni(2) P(4) C(43) 117.2(3) ? ? ? yes
Ni(2) P(4) C(49) 112.0(3) ? ? ? yes
C(5) P(4) C(43) 107.1(3) ? ? ? yes
C(5) P(4) C(49) 102.9(4) ? ? ? yes
C(43) P(4) C(49) 108.9(4) ? ? ? yes
Ni(1) C(1) N(1) 179.4(6) ? ? ? yes
Ni(1) C(2) N(2) 176.4(7) ? ? ? yes
Ni(2) C(3) N(3) 176.0(7) ? ? ? yes
Ni(2) C(4) N(4) 174.8(7) ? ? ? yes
P(1) C(5) P(4) 118.1(4) ? ? ? yes
P(1) C(6) C(7) 118.6(5) ? ? ? yes
P(1) C(6) C(11) 112.1(5) ? ? ? yes
C(7) C(6) C(11) 109.9(6) ? ? ? yes
C(6) C(7) C(8) 109.1(7) ? ? ? yes
C(7) C(8) C(9) 112.5(7) ? ? ? yes
C(8) C(9) C(10) 110.5(7) ? ? ? yes
C(9) C(10) C(11) 109.8(7) ? ? ? yes
C(6) C(11) C(10) 111.8(6) ? ? ? yes
P(1) C(12) C(13) 120.4(5) ? ? ? yes
P(1) C(12) C(17) 112.6(5) ? ? ? yes
C(13) C(12) C(17) 108.7(6) ? ? ? yes
C(12) C(13) C(14) 110.0(7) ? ? ? yes
C(13) C(14) C(15) 111.8(9) ? ? ? yes
C(14) C(15) C(16) 113.6(8) ? ? ? yes
C(15) C(16) C(17) 109.8(8) ? ? ? yes
C(12) C(17) C(16) 109.8(6) ? ? ? yes
P(2) C(18) C(19) 112.5(5) ? ? ? yes
P(2) C(18) C(23) 119.4(5) ? ? ? yes
C(19) C(18) C(23) 109.6(6) ? ? ? yes
C(18) C(19) C(20) 111.4(6) ? ? ? yes
C(19) C(20) C(21) 109.8(7) ? ? ? yes
C(20) C(21) C(22) 112.1(7) ? ? ? yes
C(21) C(22) C(23) 110.5(7) ? ? ? yes
C(18) C(23) C(22) 109.6(6) ? ? ? yes
P(2) C(24) C(25) 112.7(5) ? ? ? yes
P(2) C(24) C(29) 116.6(5) ? ? ? yes
C(25) C(24) C(29) 109.8(6) ? ? ? yes
C(24) C(25) C(26) 110.8(6) ? ? ? yes
C(25) C(26) C(27) 110.6(6) ? ? ? yes
C(26) C(27) C(28) 109.7(7) ? ? ? yes
C(27) C(28) C(29) 111.8(7) ? ? ? yes
C(24) C(29) C(28) 110.8(6) ? ? ? yes
P(2) C(30) P(3) 118.8(4) ? ? ? yes
P(3) C(31) C(32) 120.0(7) ? ? ? yes
P(3) C(31) C(36) 111.7(5) ? ? ? yes
C(32) C(31) C(36) 120.1(7) ? ? ? yes
C(31) C(32) C(33) 106(1) ? ? ? yes
C(32) C(33) C(34) 110(1) ? ? ? yes
C(33) C(34) C(35) 119(1) ? ? ? yes
C(34) C(35) C(36) 117(1) ? ? ? yes
C(31) C(36) C(35) 112.6(8) ? ? ? yes
P(3) C(37) C(38) 118.0(5) ? ? ? yes
P(3) C(37) C(42) 112.5(5) ? ? ? yes
C(38) C(37) C(42) 108.1(6) ? ? ? yes
C(37) C(38) C(39) 111.8(8) ? ? ? yes
C(38) C(39) C(40) 112.0(9) ? ? ? yes
C(39) C(40) C(41) 110.4(9) ? ? ? yes
C(40) C(41) C(42) 112.6(9) ? ? ? yes
C(37) C(42) C(41) 110.6(8) ? ? ? yes
P(4) C(43) C(44) 118.0(6) ? ? ? yes
P(4) C(43) C(48) 112.9(6) ? ? ? yes
C(44) C(43) C(48) 109.5(6) ? ? ? yes
C(43) C(44) C(45) 109.6(7) ? ? ? yes
C(44) C(45) C(46) 111.4(8) ? ? ? yes
C(45) C(46) C(47) 111.4(9) ? ? ? yes
C(46) C(47) C(48) 111.5(9) ? ? ? yes
C(43) C(48) C(47) 110.4(8) ? ? ? yes
P(4) C(49) C(50) 111.1(6) ? ? ? yes
P(4) C(49) C(54) 119.7(7) ? ? ? yes
C(50) C(49) C(54) 115.9(7) ? ? ? yes
C(49) C(50) C(51) 109.5(8) ? ? ? yes
C(50) C(51) C(52) 115(1) ? ? ? yes
C(51) C(52) C(53) 111(1) ? ? ? yes
C(52) C(53) C(54) 112.3(9) ? ? ? yes
C(49) C(54) C(53) 110(1) ? ? ? yes

loop_
_geom_bond_atom_site_label_1
_geom_bond_atom_site_label_2
_geom_bond_distance
_geom_bond_site_symmetry_1
_geom_bond_site_symmetry_2
_geom_bond_publ_flag
Ni(1) P(1) 2.241(2) ? ? yes
Ni(1) P(2) 2.241(2) ? ? yes
Ni(1) C(1) 1.867(8) ? ? yes
Ni(1) C(2) 1.866(8) ? ? yes
Ni(2) P(3) 2.231(2) ? ? yes
Ni(2) P(4) 2.229(2) ? ? yes
Ni(2) C(3) 1.860(9) ? ? yes
Ni(2) C(4) 1.897(9) ? ? yes
P(1) C(5) 1.836(7) ? ? yes
P(1) C(6) 1.846(6) ? ? yes
P(1) C(12) 1.835(7) ? ? yes
P(2) C(18) 1.840(7) ? ? yes
P(2) C(24) 1.853(7) ? ? yes
P(2) C(30) 1.841(6) ? ? yes
P(3) C(30) 1.838(7) ? ? yes
P(3) C(31) 1.848(7) ? ? yes
P(3) C(37) 1.847(7) ? ? yes
P(4) C(5) 1.847(7) ? ? yes
P(4) C(43) 1.840(8) ? ? yes
P(4) C(49) 1.855(8) ? ? yes
N(1) C(1) 1.147(9) ? ? yes
N(2) C(2) 1.155(9) ? ? yes
N(3) C(3) 1.151(9) ? ? yes
N(4) C(4) 1.121(10) ? ? yes
C(6) C(7) 1.523(10) ? ? yes
C(6) C(11) 1.531(9) ? ? yes
C(7) C(8) 1.51(1) ? ? yes
C(8) C(9) 1.53(1) ? ? yes
C(9) C(10) 1.53(1) ? ? yes
C(10) C(11) 1.52(1) ? ? yes
C(12) C(13) 1.515(10) ? ? yes
C(12) C(17) 1.530(10) ? ? yes
C(13) C(14) 1.51(1) ? ? yes
C(14) C(15) 1.49(2) ? ? yes
C(15) C(16) 1.54(2) ? ? yes
C(16) C(17) 1.54(1) ? ? yes
C(18) C(19) 1.533(9) ? ? yes
C(18) C(23) 1.535(9) ? ? yes
C(19) C(20) 1.510(10) ? ? yes
C(20) C(21) 1.53(1) ? ? yes
C(21) C(22) 1.53(1) ? ? yes
C(22) C(23) 1.52(1) ? ? yes
C(24) C(25) 1.516(9) ? ? yes
C(24) C(29) 1.533(10) ? ? yes
C(25) C(26) 1.51(1) ? ? yes
C(26) C(27) 1.52(1) ? ? yes
C(27) C(28) 1.53(1) ? ? yes
C(28) C(29) 1.51(1) ? ? yes
C(31) C(32) 1.42(1) ? ? yes
C(31) C(36) 1.52(1) ? ? yes
C(32) C(33) 1.62(2) ? ? yes
C(33) C(34) 1.45(2) ? ? yes
C(34) C(35) 1.32(2) ? ? yes
C(35) C(36) 1.52(1) ? ? yes
C(37) C(38) 1.50(1) ? ? yes
C(37) C(42) 1.54(1) ? ? yes
C(38) C(39) 1.51(1) ? ? yes
C(39) C(40) 1.51(2) ? ? yes
C(40) C(41) 1.50(2) ? ? yes
C(41) C(42) 1.52(1) ? ? yes
C(43) C(44) 1.50(1) ? ? yes
C(43) C(48) 1.55(1) ? ? yes
C(44) C(45) 1.54(1) ? ? yes
C(45) C(46) 1.49(1) ? ? yes
C(46) C(47) 1.54(2) ? ? yes
C(47) C(48) 1.51(1) ? ? yes
C(49) C(50) 1.54(1) ? ? yes
C(49) C(54) 1.45(1) ? ? yes
C(50) C(51) 1.56(1) ? ? yes
C(51) C(52) 1.42(2) ? ? yes
C(52) C(53) 1.51(2) ? ? yes
C(53) C(54) 1.58(1) ? ? yes
